data_8107295
loop_
_publ_author_name
'Al-Wahaibi, Lamya H.'
'Abdelbaky, Mohammed S. M.'
'Garcia-Granda, Santiago'
'Tiekink, Edward R. T.'
'El-Emam, Ali A.'

_publ_section_title
;
 Crystal structure of
 3-(adamantan-1-yl)-4-methyl-5-{[(4-nitrophenyl)methyl]sulfanyl}-4H-1,2,4-triazole,
 C20H24N4O2S
;
_journal_issue 6
_journal_name_full 'Zeitschrift f\"ur Kristallographie - New Crystal Structures'
_journal_page_first 1067
_journal_page_last 1070
_journal_paper_doi 10.1515/ncrs-2022-0392
_journal_volume 237
_journal_year 2022
_chemical_formula_moiety 'C20 H24 N4 O2 S'
_chemical_formula_sum 'C20 H24 N4 O2 S'
_chemical_formula_weight 384.49
_space_group_crystal_system monoclinic
_space_group_IT_number 15
_space_group_name_Hall '-C 2yc'
_space_group_name_H-M_alt 'C 1 2/c 1'
_atom_sites_solution_hydrogens geom
_atom_sites_solution_primary direct
_atom_sites_solution_secondary difmap
_audit_creation_method SHELXL-2018/3
_cell_angle_alpha 90
_cell_angle_beta 99.682(4)
_cell_angle_gamma 90
_cell_formula_units_Z 8
_cell_length_a 28.5901(10)
_cell_length_b 6.4383(4)
_cell_length_c 20.0600(10)
_cell_measurement_reflns_used 1594
_cell_measurement_temperature 150(2)
_cell_measurement_theta_max 73.4530
_cell_measurement_theta_min 3.1260
_cell_volume 3639.9(3)
_computing_cell_refinement 'CrysAlisPro [1]'
_computing_data_collection 'CrysAlisPro [1]'
_computing_data_reduction 'CrysAlisPro [1]'
_computing_molecular_graphics 'ORTEP-3 for Windows [4]'
_computing_publication_material 'SHELXL-2018/3 [3]'
_computing_structure_refinement 'SHELXL-2018/3 [3]'
_computing_structure_solution 'SHELXT [2]'
_diffrn_ambient_temperature 150(2)
_diffrn_detector 'CCD plate'
_diffrn_measured_fraction_theta_full 1.000
_diffrn_measured_fraction_theta_max 0.984
_diffrn_measurement_device_type 'Xcalibur, Ruby, Gemini'
_diffrn_measurement_method '\w scans'
_diffrn_radiation_monochromator graphite
_diffrn_radiation_probe x-ray
_diffrn_radiation_type CuK\a
_diffrn_radiation_wavelength 1.54184
_diffrn_reflns_av_R_equivalents 0.0941
_diffrn_reflns_av_unetI/netI 0.0748
_diffrn_reflns_Laue_measured_fraction_full 1.000
_diffrn_reflns_Laue_measured_fraction_max 0.984
_diffrn_reflns_limit_h_max 35
_diffrn_reflns_limit_h_min -35
_diffrn_reflns_limit_k_max 7
_diffrn_reflns_limit_k_min -7
_diffrn_reflns_limit_l_max 25
_diffrn_reflns_limit_l_min -24
_diffrn_reflns_number 16466
_diffrn_reflns_point_group_measured_fraction_full 1.000
_diffrn_reflns_point_group_measured_fraction_max 0.984
_diffrn_reflns_theta_full 67.500
_diffrn_reflns_theta_max 75.805
_diffrn_reflns_theta_min 3.136
_exptl_absorpt_coefficient_mu 1.777
_exptl_absorpt_correction_T_max 0.899
_exptl_absorpt_correction_T_min 0.843
_exptl_absorpt_correction_type multi-scan
_exptl_absorpt_process_details
;
CrysAlisPro [1]
Empirical absorption correction using spherical harmonics,
 implemented in SCALE3 ABSPACK scaling algorithm.
;
_exptl_crystal_colour colourless
_exptl_crystal_density_diffrn 1.403
_exptl_crystal_description prism
_exptl_crystal_F_000 1632
_exptl_crystal_size_max 0.180
_exptl_crystal_size_mid 0.080
_exptl_crystal_size_min 0.060
_refine_diff_density_max 0.368
_refine_diff_density_min -0.301
_refine_diff_density_rms 0.057
_refine_ls_extinction_coef .
_refine_ls_extinction_method none
_refine_ls_goodness_of_fit_ref 1.003
_refine_ls_hydrogen_treatment constr
_refine_ls_matrix_type full
_refine_ls_number_parameters 245
_refine_ls_number_reflns 3726
_refine_ls_number_restraints 0
_refine_ls_restrained_S_all 1.003
_refine_ls_R_factor_all 0.1046
_refine_ls_R_factor_gt 0.0557
_refine_ls_shift/su_max 0.000
_refine_ls_shift/su_mean 0.000
_refine_ls_structure_factor_coef Fsqd
_refine_ls_weighting_details 'w=1/[\s^2^(Fo^2^)+(0.0639P)^2^+0.2426P] where P=(Fo^2^+2Fc^2^)/3'
_refine_ls_weighting_scheme calc
_refine_ls_wR_factor_gt 0.1256
_refine_ls_wR_factor_ref 0.1514
_reflns_Friedel_coverage 0.000
_reflns_Friedel_fraction_full .
_reflns_Friedel_fraction_max .
_reflns_number_gt 2330
_reflns_number_total 3726
_reflns_threshold_expression 'I > 2\s(I)'
_cod_data_source_file suppl_j_ncrs-2022-0392_suppl.cif
_cod_data_source_block shelx
_cod_original_sg_symbol_H-M 'C 2/c'
_cod_database_code 8107295
_shelx_shelxl_version_number 2018/3
_shelx_space_group_comment
;
The symmetry employed for this shelxl refinement is uniquely defined
by the following loop, which should always be used as a source of
symmetry information in preference to the above space-group names.
They are only intended as comments.
;
_shelx_estimated_absorpt_t_min 0.740
_shelx_estimated_absorpt_t_max 0.901

loop_
_space_group_symop_operation_xyz
'x, y, z'
'-x, y, -z+1/2'
'x+1/2, y+1/2, z'
'-x+1/2, y+1/2, -z+1/2'
'-x, -y, -z'
'x, -y, z-1/2'
'-x+1/2, -y+1/2, -z'
'x+1/2, -y+1/2, z-1/2'

loop_
_atom_site_label
_atom_site_type_symbol
_atom_site_fract_x
_atom_site_fract_y
_atom_site_fract_z
_atom_site_U_iso_or_equiv
_atom_site_adp_type
_atom_site_occupancy
_atom_site_site_symmetry_order
_atom_site_calc_flag
_atom_site_refinement_flags_posn
_atom_site_refinement_flags_adp
_atom_site_refinement_flags_occupancy
_atom_site_disorder_assembly
_atom_site_disorder_group
S1 S 0.42766(3) 0.30733(16) 0.68614(4) 0.0418(3) Uani 1 1 d . . . . .
O1 O 0.53920(9) 0.7788(5) 0.98621(14) 0.0587(8) Uani 1 1 d . . . . .
O2 O 0.52822(10) 1.0658(5) 0.93034(14) 0.0590(8) Uani 1 1 d . . . . .
N1 N 0.33771(10) -0.0530(5) 0.57618(13) 0.0421(7) Uani 1 1 d . . . . .
N2 N 0.36515(11) 0.0031(5) 0.63718(14) 0.0465(8) Uani 1 1 d . . . . .
N3 N 0.37213(8) 0.2435(4) 0.56105(13) 0.0336(6) Uani 1 1 d . . . . .
N4 N 0.52057(9) 0.8800(5) 0.93738(15) 0.0422(7) Uani 1 1 d . . . . .
C1 C 0.34254(10) 0.0918(5) 0.53107(15) 0.0315(7) Uani 1 1 d . . . . .
C2 C 0.38512(10) 0.1800(6) 0.62679(15) 0.0360(8) Uani 1 1 d . . . . .
C3 C 0.32083(10) 0.0738(5) 0.45725(14) 0.0271(6) Uani 1 1 d . . . . .
C4 C 0.29333(10) 0.2690(5) 0.42840(15) 0.0293(7) Uani 1 1 d . . . . .
H4A H 0.268038 0.300134 0.455099 0.035 Uiso 1 1 calc R U . . .
H4B H 0.315172 0.389336 0.432052 0.035 Uiso 1 1 calc R U . . .
C5 C 0.27119(10) 0.2354(5) 0.35415(15) 0.0314(7) Uani 1 1 d . . . . .
H5 H 0.253704 0.363681 0.336292 0.038 Uiso 1 1 calc R U . . .
C6 C 0.31046(10) 0.1901(5) 0.31286(15) 0.0323(7) Uani 1 1 d . . . . .
H6A H 0.332693 0.309005 0.316063 0.039 Uiso 1 1 calc R U . . .
H6B H 0.296430 0.170365 0.264695 0.039 Uiso 1 1 calc R U . . .
C7 C 0.33727(10) -0.0068(5) 0.34022(15) 0.0310(7) Uani 1 1 d . . . . .
H7 H 0.362769 -0.036683 0.313019 0.037 Uiso 1 1 calc R U . . .
C8 C 0.35982(10) 0.0247(5) 0.41457(15) 0.0319(7) Uani 1 1 d . . . . .
H8A H 0.382847 0.140705 0.418213 0.038 Uiso 1 1 calc R U . . .
H8B H 0.377117 -0.102573 0.431997 0.038 Uiso 1 1 calc R U . . .
C9 C 0.30278(10) -0.1896(5) 0.33431(15) 0.0335(7) Uani 1 1 d . . . . .
H9A H 0.319950 -0.317638 0.351308 0.040 Uiso 1 1 calc R U . . .
H9B H 0.288646 -0.211691 0.286306 0.040 Uiso 1 1 calc R U . . .
C10 C 0.28578(10) -0.1110(5) 0.44985(15) 0.0319(7) Uani 1 1 d . . . . .
H10A H 0.302774 -0.238652 0.467633 0.038 Uiso 1 1 calc R U . . .
H10B H 0.260439 -0.083809 0.476812 0.038 Uiso 1 1 calc R U . . .
C11 C 0.26358(10) -0.1440(5) 0.37571(15) 0.0322(7) Uani 1 1 d . . . . .
H11 H 0.241077 -0.263907 0.372130 0.039 Uiso 1 1 calc R U . . .
C12 C 0.23666(10) 0.0526(5) 0.34851(16) 0.0338(7) Uani 1 1 d . . . . .
H12A H 0.221975 0.031871 0.300654 0.041 Uiso 1 1 calc R U . . .
H12B H 0.211094 0.082046 0.374889 0.041 Uiso 1 1 calc R U . . .
C13 C 0.38872(12) 0.4329(6) 0.53311(18) 0.0436(9) Uani 1 1 d . . . . .
H13A H 0.418684 0.476551 0.560731 0.065 Uiso 1 1 calc R U . . .
H13B H 0.364956 0.542582 0.533101 0.065 Uiso 1 1 calc R U . . .
H13C H 0.393692 0.407107 0.486661 0.065 Uiso 1 1 calc R U . . .
C14 C 0.39039(10) 0.4716(6) 0.73011(17) 0.0387(8) Uani 1 1 d . . . . .
H14A H 0.372873 0.574265 0.698623 0.046 Uiso 1 1 calc R U . . .
H14B H 0.367201 0.386281 0.749522 0.046 Uiso 1 1 calc R U . . .
C15 C 0.42390(10) 0.5799(6) 0.78545(16) 0.0347(7) Uani 1 1 d . . . . .
C16 C 0.44075(11) 0.4790(6) 0.84613(16) 0.0364(8) Uani 1 1 d . . . . .
H16 H 0.430261 0.342067 0.853324 0.044 Uiso 1 1 calc R U . . .
C17 C 0.47270(10) 0.5762(6) 0.89623(16) 0.0380(8) Uani 1 1 d . . . . .
H17 H 0.484404 0.507332 0.937555 0.046 Uiso 1 1 calc R U . . .
C18 C 0.48700(10) 0.7756(5) 0.88441(16) 0.0330(7) Uani 1 1 d . . . . .
C19 C 0.47070(11) 0.8812(6) 0.82517(17) 0.0378(8) Uani 1 1 d . . . . .
H19 H 0.480956 1.018943 0.818596 0.045 Uiso 1 1 calc R U . . .
C20 C 0.43898(10) 0.7814(6) 0.77548(17) 0.0389(8) Uani 1 1 d . . . . .
H20 H 0.427447 0.851266 0.734265 0.047 Uiso 1 1 calc R U . . .

loop_
_atom_site_aniso_label
_atom_site_aniso_U_11
_atom_site_aniso_U_22
_atom_site_aniso_U_33
_atom_site_aniso_U_23
_atom_site_aniso_U_13
_atom_site_aniso_U_12
S1 0.0293(4) 0.0537(6) 0.0386(5) -0.0103(4) -0.0056(3) 0.0023(4)
O1 0.0462(14) 0.069(2) 0.0517(16) -0.0106(14) -0.0177(12) 0.0004(14)
O2 0.0547(15) 0.055(2) 0.0651(18) -0.0158(15) 0.0044(13) -0.0223(15)
N1 0.0444(15) 0.047(2) 0.0305(15) 0.0047(13) -0.0062(11) -0.0092(14)
N2 0.0497(16) 0.054(2) 0.0315(15) 0.0040(14) -0.0066(12) -0.0070(15)
N3 0.0291(12) 0.0372(17) 0.0322(14) 0.0002(11) -0.0017(10) -0.0043(11)
N4 0.0268(13) 0.054(2) 0.0441(17) -0.0145(15) 0.0023(12) -0.0021(14)
C1 0.0273(13) 0.0353(19) 0.0302(16) -0.0002(14) 0.0003(12) -0.0020(13)
C2 0.0313(14) 0.045(2) 0.0290(16) -0.0030(15) -0.0019(12) 0.0010(15)
C3 0.0248(13) 0.0253(17) 0.0292(15) 0.0015(13) -0.0011(11) -0.0010(12)
C4 0.0274(13) 0.0258(17) 0.0337(16) 0.0005(13) 0.0021(11) -0.0019(13)
C5 0.0295(14) 0.0284(19) 0.0332(17) 0.0038(13) -0.0036(12) 0.0035(13)
C6 0.0315(14) 0.0291(19) 0.0339(17) 0.0045(14) -0.0012(12) -0.0004(14)
C7 0.0243(13) 0.0363(19) 0.0323(16) 0.0003(14) 0.0045(11) 0.0017(13)
C8 0.0240(14) 0.0331(19) 0.0371(17) 0.0022(14) 0.0005(12) -0.0005(13)
C9 0.0353(15) 0.0314(19) 0.0315(16) -0.0018(14) -0.0009(12) -0.0004(14)
C10 0.0288(13) 0.0311(19) 0.0343(17) 0.0012(14) 0.0010(12) -0.0028(13)
C11 0.0278(14) 0.0296(19) 0.0369(17) -0.0008(14) -0.0015(12) -0.0050(13)
C12 0.0240(13) 0.039(2) 0.0358(17) -0.0010(14) -0.0017(12) -0.0021(13)
C13 0.0431(18) 0.036(2) 0.046(2) 0.0006(16) -0.0076(15) -0.0115(16)
C14 0.0274(14) 0.045(2) 0.0421(19) -0.0036(16) 0.0012(13) -0.0017(14)
C15 0.0219(13) 0.041(2) 0.0397(18) -0.0073(15) 0.0014(12) 0.0007(14)
C16 0.0317(15) 0.036(2) 0.0394(18) 0.0001(15) 0.0013(13) -0.0031(14)
C17 0.0303(15) 0.046(2) 0.0356(18) -0.0013(15) -0.0003(13) 0.0008(15)
C18 0.0236(13) 0.040(2) 0.0333(17) -0.0095(14) -0.0002(11) -0.0020(13)
C19 0.0299(14) 0.041(2) 0.0421(19) -0.0021(16) 0.0055(13) -0.0009(15)
C20 0.0303(14) 0.048(2) 0.0369(18) 0.0049(16) 0.0000(13) 0.0024(15)

loop_
_atom_type_symbol
_atom_type_description
_atom_type_scat_dispersion_real
_atom_type_scat_dispersion_imag
_atom_type_scat_source
C C 0.0181 0.0091 'International Tables Vol C Tables 4.2.6.8 and 6.1.1.4'
H H 0.0000 0.0000 'International Tables Vol C Tables 4.2.6.8 and 6.1.1.4'
N N 0.0311 0.0180 'International Tables Vol C Tables 4.2.6.8 and 6.1.1.4'
O O 0.0492 0.0322 'International Tables Vol C Tables 4.2.6.8 and 6.1.1.4'
S S 0.3331 0.5567 'International Tables Vol C Tables 4.2.6.8 and 6.1.1.4'

loop_
_geom_angle_atom_site_label_1
_geom_angle_atom_site_label_2
_geom_angle_atom_site_label_3
_geom_angle
_geom_angle_site_symmetry_1
_geom_angle_site_symmetry_3
C2 S1 C14 101.77(14) . .
C1 N1 N2 108.2(3) . .
C2 N2 N1 106.5(3) . .
C1 N3 C2 105.0(3) . .
C1 N3 C13 130.4(3) . .
C2 N3 C13 124.6(3) . .
O1 N4 O2 123.3(3) . .
O1 N4 C18 118.7(3) . .
O2 N4 C18 118.0(3) . .
N1 C1 N3 109.4(3) . .
N1 C1 C3 122.9(3) . .
N3 C1 C3 127.6(3) . .
N2 C2 N3 111.0(3) . .
N2 C2 S1 124.8(2) . .
N3 C2 S1 123.9(3) . .
C1 C3 C4 113.9(3) . .
C1 C3 C10 107.8(2) . .
C4 C3 C10 108.0(2) . .
C1 C3 C8 110.0(2) . .
C4 C3 C8 109.1(2) . .
C10 C3 C8 107.8(2) . .
C5 C4 C3 110.5(2) . .
C5 C4 H4A 109.5 . .
C3 C4 H4A 109.5 . .
C5 C4 H4B 109.5 . .
C3 C4 H4B 109.5 . .
H4A C4 H4B 108.1 . .
C12 C5 C6 109.7(3) . .
C12 C5 C4 109.7(2) . .
C6 C5 C4 109.4(2) . .
C12 C5 H5 109.4 . .
C6 C5 H5 109.4 . .
C4 C5 H5 109.4 . .
C5 C6 C7 109.4(2) . .
C5 C6 H6A 109.8 . .
C7 C6 H6A 109.8 . .
C5 C6 H6B 109.8 . .
C7 C6 H6B 109.8 . .
H6A C6 H6B 108.3 . .
C9 C7 C8 109.7(2) . .
C9 C7 C6 109.4(2) . .
C8 C7 C6 109.9(3) . .
C9 C7 H7 109.3 . .
C8 C7 H7 109.3 . .
C6 C7 H7 109.3 . .
C7 C8 C3 109.9(2) . .
C7 C8 H8A 109.7 . .
C3 C8 H8A 109.7 . .
C7 C8 H8B 109.7 . .
C3 C8 H8B 109.7 . .
H8A C8 H8B 108.2 . .
C7 C9 C11 109.4(3) . .
C7 C9 H9A 109.8 . .
C11 C9 H9A 109.8 . .
C7 C9 H9B 109.8 . .
C11 C9 H9B 109.8 . .
H9A C9 H9B 108.2 . .
C11 C10 C3 110.9(2) . .
C11 C10 H10A 109.5 . .
C3 C10 H10A 109.5 . .
C11 C10 H10B 109.5 . .
C3 C10 H10B 109.5 . .
H10A C10 H10B 108.1 . .
C10 C11 C9 109.4(2) . .
C10 C11 C12 109.4(3) . .
C9 C11 C12 109.6(3) . .
C10 C11 H11 109.5 . .
C9 C11 H11 109.5 . .
C12 C11 H11 109.5 . .
C5 C12 C11 109.3(2) . .
C5 C12 H12A 109.8 . .
C11 C12 H12A 109.8 . .
C5 C12 H12B 109.8 . .
C11 C12 H12B 109.8 . .
H12A C12 H12B 108.3 . .
N3 C13 H13A 109.5 . .
N3 C13 H13B 109.5 . .
H13A C13 H13B 109.5 . .
N3 C13 H13C 109.5 . .
H13A C13 H13C 109.5 . .
H13B C13 H13C 109.5 . .
C15 C14 S1 105.8(2) . .
C15 C14 H14A 110.6 . .
S1 C14 H14A 110.6 . .
C15 C14 H14B 110.6 . .
S1 C14 H14B 110.6 . .
H14A C14 H14B 108.7 . .
C20 C15 C16 119.4(3) . .
C20 C15 C14 119.9(3) . .
C16 C15 C14 120.7(3) . .
C17 C16 C15 120.7(3) . .
C17 C16 H16 119.6 . .
C15 C16 H16 119.6 . .
C18 C17 C16 118.2(3) . .
C18 C17 H17 120.9 . .
C16 C17 H17 120.9 . .
C17 C18 C19 122.6(3) . .
C17 C18 N4 118.5(3) . .
C19 C18 N4 118.8(3) . .
C18 C19 C20 118.4(3) . .
C18 C19 H19 120.8 . .
C20 C19 H19 120.8 . .
C15 C20 C19 120.6(3) . .
C15 C20 H20 119.7 . .
C19 C20 H20 119.7 . .

loop_
_geom_bond_atom_site_label_1
_geom_bond_atom_site_label_2
_geom_bond_distance
_geom_bond_site_symmetry_2
S1 C2 1.756(3) .
S1 C14 1.830(3) .
O1 N4 1.221(4) .
O2 N4 1.229(4) .
N1 C1 1.323(4) .
N1 N2 1.386(4) .
N2 C2 1.306(4) .
N3 C1 1.364(4) .
N3 C2 1.371(4) .
N3 C13 1.455(4) .
N4 C18 1.469(4) .
C1 C3 1.511(4) .
C3 C4 1.543(4) .
C3 C10 1.546(4) .
C3 C8 1.548(4) .
C4 C5 1.533(4) .
C4 H4A 0.9900 .
C4 H4B 0.9900 .
C5 C12 1.528(4) .
C5 C6 1.531(4) .
C5 H5 1.0000 .
C6 C7 1.535(4) .
C6 H6A 0.9900 .
C6 H6B 0.9900 .
C7 C9 1.527(4) .
C7 C8 1.535(4) .
C7 H7 1.0000 .
C8 H8A 0.9900 .
C8 H8B 0.9900 .
C9 C11 1.531(4) .
C9 H9A 0.9900 .
C9 H9B 0.9900 .
C10 C11 1.530(4) .
C10 H10A 0.9900 .
C10 H10B 0.9900 .
C11 C12 1.533(4) .
C11 H11 1.0000 .
C12 H12A 0.9900 .
C12 H12B 0.9900 .
C13 H13A 0.9800 .
C13 H13B 0.9800 .
C13 H13C 0.9800 .
C14 C15 1.509(4) .
C14 H14A 0.9900 .
C14 H14B 0.9900 .
C15 C20 1.392(5) .
C15 C16 1.392(5) .
C16 C17 1.389(4) .
C16 H16 0.9500 .
C17 C18 1.380(5) .
C17 H17 0.9500 .
C18 C19 1.380(5) .
C19 C20 1.387(4) .
C19 H19 0.9500 .
C20 H20 0.9500 .

loop_
_geom_torsion_atom_site_label_1
_geom_torsion_atom_site_label_2
_geom_torsion_atom_site_label_3
_geom_torsion_atom_site_label_4
_geom_torsion
_geom_torsion_site_symmetry_1
_geom_torsion_site_symmetry_2
_geom_torsion_site_symmetry_3
_geom_torsion_site_symmetry_4
C1 N1 N2 C2 0.6(4) . . . .
N2 N1 C1 N3 -0.7(4) . . . .
N2 N1 C1 C3 174.9(3) . . . .
C2 N3 C1 N1 0.5(3) . . . .
C13 N3 C1 N1 179.5(3) . . . .
C2 N3 C1 C3 -174.8(3) . . . .
C13 N3 C1 C3 4.2(5) . . . .
N1 N2 C2 N3 -0.2(4) . . . .
N1 N2 C2 S1 -174.1(2) . . . .
C1 N3 C2 N2 -0.2(4) . . . .
C13 N3 C2 N2 -179.2(3) . . . .
C1 N3 C2 S1 173.8(2) . . . .
C13 N3 C2 S1 -5.3(4) . . . .
C14 S1 C2 N2 -90.4(3) . . . .
C14 S1 C2 N3 96.5(3) . . . .
N1 C1 C3 C4 131.2(3) . . . .
N3 C1 C3 C4 -54.1(4) . . . .
N1 C1 C3 C10 11.3(4) . . . .
N3 C1 C3 C10 -173.9(3) . . . .
N1 C1 C3 C8 -105.9(3) . . . .
N3 C1 C3 C8 68.8(4) . . . .
C1 C3 C4 C5 -178.2(2) . . . .
C10 C3 C4 C5 -58.5(3) . . . .
C8 C3 C4 C5 58.4(3) . . . .
C3 C4 C5 C12 60.4(3) . . . .
C3 C4 C5 C6 -59.9(3) . . . .
C12 C5 C6 C7 -60.0(3) . . . .
C4 C5 C6 C7 60.3(3) . . . .
C5 C6 C7 C9 60.1(3) . . . .
C5 C6 C7 C8 -60.5(3) . . . .
C9 C7 C8 C3 -60.9(3) . . . .
C6 C7 C8 C3 59.4(3) . . . .
C1 C3 C8 C7 176.5(3) . . . .
C4 C3 C8 C7 -57.9(3) . . . .
C10 C3 C8 C7 59.2(3) . . . .
C8 C7 C9 C11 60.5(3) . . . .
C6 C7 C9 C11 -60.2(3) . . . .
C1 C3 C10 C11 -178.0(2) . . . .
C4 C3 C10 C11 58.5(3) . . . .
C8 C3 C10 C11 -59.3(3) . . . .
C3 C10 C11 C9 60.1(3) . . . .
C3 C10 C11 C12 -60.0(3) . . . .
C7 C9 C11 C10 -59.7(3) . . . .
C7 C9 C11 C12 60.3(3) . . . .
C6 C5 C12 C11 59.9(3) . . . .
C4 C5 C12 C11 -60.3(3) . . . .
C10 C11 C12 C5 60.0(3) . . . .
C9 C11 C12 C5 -60.0(3) . . . .
C2 S1 C14 C15 176.9(2) . . . .
S1 C14 C15 C20 97.9(3) . . . .
S1 C14 C15 C16 -80.8(3) . . . .
C20 C15 C16 C17 -0.7(5) . . . .
C14 C15 C16 C17 178.0(3) . . . .
C15 C16 C17 C18 0.4(5) . . . .
C16 C17 C18 C19 0.2(5) . . . .
C16 C17 C18 N4 179.6(3) . . . .
O1 N4 C18 C17 9.1(4) . . . .
O2 N4 C18 C17 -170.5(3) . . . .
O1 N4 C18 C19 -171.5(3) . . . .
O2 N4 C18 C19 8.9(4) . . . .
C17 C18 C19 C20 -0.6(5) . . . .
N4 C18 C19 C20 -179.9(3) . . . .
C16 C15 C20 C19 0.4(5) . . . .
C14 C15 C20 C19 -178.4(3) . . . .
C18 C19 C20 C15 0.3(5) . . . .
